data_2207583
loop_
_publ_author_name
'Zhifang Yu'
'Zhimin Zhao'
'Bing Zhao'
'Jianwei Sun'

_publ_section_title
;
 3-Hydroxy-1-phenyl-3-(3,4,5-trimethoxyphenyl)propan-1-one
;
_journal_coeditor_code KP6066
_journal_issue 12
_journal_name_full 'Acta Crystallographica Section E'
_journal_page_first o4075
_journal_page_last o4076
_journal_paper_doi 10.1107/S160053680503610X
_journal_volume 61
_journal_year 2005
_chemical_formula_iupac 'C18 H20 O5'
_chemical_formula_moiety 'C18 H20 O5'
_chemical_formula_sum 'C18 H20 O5'
_chemical_formula_weight 316.34
_chemical_melting_point 358
_chemical_name_systematic
;
3-Hydroxy-1-phenyl-3-(3,4,5-trimethoxylphenyl)propan-1-one
;
_space_group_IT_number 14
_symmetry_cell_setting monoclinic
_symmetry_space_group_name_Hall '-P 2yn'
_symmetry_space_group_name_H-M 'P 1 21/n 1'
_atom_sites_solution_hydrogens geom
_atom_sites_solution_primary direct
_atom_sites_solution_secondary difmap
_cell_angle_alpha 90.00
_cell_angle_beta 93.375(4)
_cell_angle_gamma 90.00
_cell_formula_units_Z 4
_cell_length_a 14.992(3)
_cell_length_b 5.0020(11)
_cell_length_c 21.237(4)
_cell_measurement_reflns_used 1727
_cell_measurement_temperature 294(2)
_cell_measurement_theta_max 25.88
_cell_measurement_theta_min 2.72
_cell_volume 1589.8(6)
_computing_cell_refinement SMART
_computing_data_collection 'SMART (Bruker, 1997)'
_computing_data_reduction 'SAINT (Bruker, 1997)'
_computing_molecular_graphics 'SHELXTL (Bruker, 1997)'
_computing_publication_material SHELXTL
_computing_structure_refinement 'SHELXL97 (Sheldrick, 1997)'
_computing_structure_solution 'SHELXS97 (Sheldrick, 1997)'
_diffrn_ambient_temperature 294(2)
_diffrn_measured_fraction_theta_full 0.994
_diffrn_measured_fraction_theta_max 0.994
_diffrn_measurement_device_type 'Bruker SMART CCD area-detector'
_diffrn_measurement_method '\f and \w'
_diffrn_radiation_monochromator graphite
_diffrn_radiation_source 'fine-focus sealed tube'
_diffrn_radiation_type MoK\a
_diffrn_radiation_wavelength 0.71073
_diffrn_reflns_av_R_equivalents 0.0469
_diffrn_reflns_av_sigmaI/netI 0.0573
_diffrn_reflns_limit_h_max 12
_diffrn_reflns_limit_h_min -18
_diffrn_reflns_limit_k_max 6
_diffrn_reflns_limit_k_min -6
_diffrn_reflns_limit_l_max 26
_diffrn_reflns_limit_l_min -20
_diffrn_reflns_number 8459
_diffrn_reflns_theta_full 26.39
_diffrn_reflns_theta_max 26.39
_diffrn_reflns_theta_min 1.62
_diffrn_standards_decay_% 0
_diffrn_standards_interval_count 0
_diffrn_standards_interval_time 0
_diffrn_standards_number 0
_exptl_absorpt_coefficient_mu 0.096
_exptl_absorpt_correction_T_max 0.987
_exptl_absorpt_correction_T_min 0.977
_exptl_absorpt_correction_type multi-scan
_exptl_absorpt_process_details '(SADABS; Sheldrick, 1996)'
_exptl_crystal_colour colourless
_exptl_crystal_density_diffrn 1.322
_exptl_crystal_density_method 'not measured'
_exptl_crystal_description needle
_exptl_crystal_F_000 672
_exptl_crystal_size_max 0.26
_exptl_crystal_size_mid 0.20
_exptl_crystal_size_min 0.14
_refine_diff_density_max 0.230
_refine_diff_density_min -0.233
_refine_ls_extinction_method none
_refine_ls_goodness_of_fit_ref 1.011
_refine_ls_hydrogen_treatment mixed
_refine_ls_matrix_type full
_refine_ls_number_parameters 215
_refine_ls_number_reflns 3265
_refine_ls_number_restraints 0
_refine_ls_restrained_S_all 1.011
_refine_ls_R_factor_all 0.0927
_refine_ls_R_factor_gt 0.0455
_refine_ls_shift/su_max 0.001
_refine_ls_shift/su_mean 0.000
_refine_ls_structure_factor_coef Fsqd
_refine_ls_weighting_details 'w = 1/[\s^2^(Fo^2^)+(0.0523P)^2^+0.1076P] where P = (Fo^2^+2Fc^2^)/3'
_refine_ls_weighting_scheme calc
_refine_ls_wR_factor_gt 0.1017
_refine_ls_wR_factor_ref 0.1201
_reflns_number_gt 1938
_reflns_number_total 3265
_reflns_threshold_expression I>2\s(I)
_cod_data_source_file kp6066.cif
_cod_data_source_block I
_cod_depositor_comments
;
The following automatic conversions were performed:
'_symmetry_cell_setting' value 'Monoclinic' changed to 'monoclinic'
according to '/home/saulius/struct/CIF-dictionaries/cif_core.dic'
dictionary named 'cif_core.dic' version 2.4.1 from 2010-06-29.

Automatic conversion script
Id: cif_fix_enum 1527 2010-12-29 10:47:43Z saulius 

The following automatic conversions were performed:

'_symmetry_cell_setting' value 'Monoclinic' changed to 'monoclinic'
according to /home/saulius/struct/CIF-dictionaries/cif_core.dic
dictionary named 'cif_core.dic' version 2.4.1 from 2010-06-29.

Automatic conversion script
Id: cif_fix_values 1715 2011-07-08 13:25:40Z adriana 
;
_cod_original_sg_symbol_H-M 'P 21/n'
_cod_database_code 2207583
_cod_database_fobs_code 2207583

loop_
_symmetry_equiv_pos_as_xyz
'x, y, z'
'-x+1/2, y+1/2, -z+1/2'
'-x, -y, -z'
'x-1/2, -y-1/2, z-1/2'

loop_
_atom_site_label
_atom_site_fract_x
_atom_site_fract_y
_atom_site_fract_z
_atom_site_U_iso_or_equiv
_atom_site_adp_type
_atom_site_calc_flag
_atom_site_refinement_flags
_atom_site_occupancy
_atom_site_type_symbol
O1 0.89749(10) 1.1562(3) 0.69499(6) 0.0527(4) Uani d . 1 O
O2 1.02445(10) 0.8148(3) 0.65892(6) 0.0493(4) Uani d . 1 O
O3 1.11897(9) 0.5149(3) 0.74280(6) 0.0475(4) Uani d . 1 O
O4 0.93658(10) 1.1006(3) 0.94216(6) 0.0394(4) Uani d . 1 O
H4 0.9881(19) 1.162(6) 0.9472(12) 0.096(11) Uiso d . 1 H
O5 0.89224(9) 0.6293(3) 1.03304(6) 0.0415(4) Uani d . 1 O
C1 0.96517(12) 0.8437(4) 0.84782(8) 0.0295(4) Uani d . 1 C
C2 0.92053(13) 1.0134(4) 0.80486(8) 0.0340(5) Uani d . 1 C
H2 0.8777 1.1317 0.8182 0.041 Uiso calc R 1 H
C3 0.94027(13) 1.0055(4) 0.74181(9) 0.0353(5) Uani d . 1 C
C4 1.00698(13) 0.8353(4) 0.72183(8) 0.0353(5) Uani d . 1 C
C5 1.05275(12) 0.6701(4) 0.76550(9) 0.0331(5) Uani d . 1 C
C6 1.03056(12) 0.6724(4) 0.82816(8) 0.0328(5) Uani d . 1 C
H6 1.0598 0.5580 0.8571 0.039 Uiso calc R 1 H
C7 0.83512(15) 1.3502(5) 0.71347(10) 0.0518(6) Uani d . 1 C
H7A 0.7847 1.2621 0.7300 0.078 Uiso calc R 1 H
H7B 0.8155 1.4561 0.6776 0.078 Uiso calc R 1 H
H7C 0.8630 1.4638 0.7453 0.078 Uiso calc R 1 H
C8 1.06784(18) 1.0378(5) 0.63273(10) 0.0640(7) Uani d . 1 C
H8A 1.0335 1.1966 0.6390 0.096 Uiso calc R 1 H
H8B 1.0730 1.0095 0.5884 0.096 Uiso calc R 1 H
H8C 1.1263 1.0580 0.6531 0.096 Uiso calc R 1 H
C9 1.16605(15) 0.3423(5) 0.78662(11) 0.0564(7) Uani d . 1 C
H9A 1.1936 0.4465 0.8204 0.085 Uiso calc R 1 H
H9B 1.2112 0.2469 0.7656 0.085 Uiso calc R 1 H
H9C 1.1250 0.2173 0.8034 0.085 Uiso calc R 1 H
C10 0.94156(12) 0.8384(4) 0.91651(8) 0.0306(5) Uani d . 1 C
H10 0.9880 0.7387 0.9409 0.037 Uiso calc R 1 H
C11 0.85216(13) 0.7013(4) 0.92398(8) 0.0355(5) Uani d . 1 C
H11A 0.8049 0.8311 0.9154 0.043 Uiso calc R 1 H
H11B 0.8448 0.5618 0.8924 0.043 Uiso calc R 1 H
C12 0.84038(12) 0.5791(4) 0.98783(9) 0.0319(5) Uani d . 1 C
C13 0.76500(12) 0.3875(4) 0.99497(8) 0.0320(5) Uani d . 1 C
C14 0.76717(14) 0.2207(4) 1.04748(9) 0.0405(5) Uani d . 1 C
H14 0.8143 0.2341 1.0778 0.049 Uiso calc R 1 H
C15 0.70049(15) 0.0362(5) 1.05507(10) 0.0488(6) Uani d . 1 C
H15 0.7025 -0.0733 1.0905 0.059 Uiso calc R 1 H
C16 0.63085(14) 0.0137(5) 1.01015(11) 0.0513(6) Uani d . 1 C
H16 0.5860 -0.1115 1.0152 0.062 Uiso calc R 1 H
C17 0.62755(14) 0.1757(5) 0.95788(10) 0.0507(6) Uani d . 1 C
H17 0.5804 0.1606 0.9276 0.061 Uiso calc R 1 H
C18 0.69425(13) 0.3611(4) 0.95019(9) 0.0421(5) Uani d . 1 C
H18 0.6918 0.4697 0.9146 0.051 Uiso calc R 1 H

loop_
_atom_site_aniso_label
_atom_site_aniso_U_11
_atom_site_aniso_U_22
_atom_site_aniso_U_33
_atom_site_aniso_U_12
_atom_site_aniso_U_13
_atom_site_aniso_U_23
O1 0.0610(10) 0.0614(11) 0.0348(8) 0.0141(9) -0.0055(7) 0.0100(7)
O2 0.0724(11) 0.0497(10) 0.0264(8) -0.0087(8) 0.0072(7) -0.0042(7)
O3 0.0471(9) 0.0522(10) 0.0441(8) 0.0076(8) 0.0104(7) -0.0056(8)
O4 0.0409(9) 0.0384(9) 0.0393(8) -0.0010(7) 0.0045(7) -0.0062(7)
O5 0.0400(8) 0.0496(10) 0.0343(8) -0.0062(7) -0.0027(7) 0.0030(7)
C1 0.0300(10) 0.0306(11) 0.0278(10) -0.0039(9) 0.0006(8) 0.0004(9)
C2 0.0340(11) 0.0355(12) 0.0326(11) 0.0012(9) 0.0029(9) 0.0000(9)
C3 0.0378(11) 0.0360(12) 0.0313(11) -0.0041(10) -0.0056(9) 0.0061(9)
C4 0.0415(12) 0.0373(12) 0.0271(11) -0.0077(10) 0.0024(9) -0.0016(9)
C5 0.0314(10) 0.0322(11) 0.0359(11) -0.0038(9) 0.0039(9) -0.0052(9)
C6 0.0307(10) 0.0369(12) 0.0304(11) -0.0004(9) -0.0013(8) 0.0029(9)
C7 0.0464(13) 0.0506(15) 0.0570(14) 0.0056(12) -0.0079(11) 0.0144(12)
C8 0.0848(19) 0.0638(18) 0.0459(14) -0.0150(15) 0.0251(13) -0.0005(13)
C9 0.0474(13) 0.0555(16) 0.0665(16) 0.0146(12) 0.0047(12) -0.0035(13)
C10 0.0302(10) 0.0333(12) 0.0284(10) 0.0013(9) 0.0012(8) 0.0009(9)
C11 0.0369(11) 0.0388(12) 0.0303(11) -0.0029(10) -0.0014(9) -0.0007(9)
C12 0.0312(11) 0.0338(12) 0.0308(11) 0.0054(9) 0.0022(9) -0.0010(9)
C13 0.0296(10) 0.0359(12) 0.0308(11) 0.0025(9) 0.0047(8) -0.0008(9)
C14 0.0382(12) 0.0457(14) 0.0376(12) 0.0000(10) 0.0014(9) 0.0030(10)
C15 0.0498(14) 0.0470(15) 0.0502(14) -0.0024(12) 0.0078(11) 0.0135(11)
C16 0.0385(13) 0.0509(15) 0.0650(16) -0.0084(11) 0.0082(12) 0.0023(13)
C17 0.0360(12) 0.0615(16) 0.0534(14) -0.0041(12) -0.0063(10) 0.0012(12)
C18 0.0364(11) 0.0505(14) 0.0393(12) -0.0031(11) 0.0002(10) 0.0075(10)

loop_
_atom_type_symbol
_atom_type_description
_atom_type_scat_dispersion_real
_atom_type_scat_dispersion_imag
_atom_type_scat_source
C C 0.0033 0.0016
; International Tables
Vol. C, Tables 4.2.6.8 and 6.1.1.4
;
H H 0.0000 0.0000
; International Tables
Vol. C, Tables 4.2.6.8 and 6.1.1.4
;
O O 0.0106 0.0060
; International Tables
Vol. C, Tables 4.2.6.8 and 6.1.1.4
;

loop_
_geom_angle_atom_site_label_1
_geom_angle_atom_site_label_2
_geom_angle_atom_site_label_3
_geom_angle
C3 O1 C7 117.49(15)
C4 O2 C8 115.96(16)
C5 O3 C9 117.05(15)
C10 O4 H4 109(2)
C6 C1 C2 120.17(16)
C6 C1 C10 119.15(16)
C2 C1 C10 120.67(17)
C1 C2 C3 119.60(18)
C1 C2 H2 120.2
C3 C2 H2 120.2
O1 C3 C2 124.35(18)
O1 C3 C4 115.19(17)
C2 C3 C4 120.46(17)
O2 C4 C5 119.11(18)
O2 C4 C3 121.26(17)
C5 C4 C3 119.50(17)
O3 C5 C6 124.07(18)
O3 C5 C4 116.16(17)
C6 C5 C4 119.76(18)
C1 C6 C5 120.45(18)
C1 C6 H6 119.8
C5 C6 H6 119.8
O1 C7 H7A 109.5
O1 C7 H7B 109.5
H7A C7 H7B 109.5
O1 C7 H7C 109.5
H7A C7 H7C 109.5
H7B C7 H7C 109.5
O2 C8 H8A 109.5
O2 C8 H8B 109.5
H8A C8 H8B 109.5
O2 C8 H8C 109.5
H8A C8 H8C 109.5
H8B C8 H8C 109.5
O3 C9 H9A 109.5
O3 C9 H9B 109.5
H9A C9 H9B 109.5
O3 C9 H9C 109.5
H9A C9 H9C 109.5
H9B C9 H9C 109.5
O4 C10 C1 111.80(15)
O4 C10 C11 107.99(16)
C1 C10 C11 111.33(15)
O4 C10 H10 108.5
C1 C10 H10 108.5
C11 C10 H10 108.5
C12 C11 C10 115.28(16)
C12 C11 H11A 108.5
C10 C11 H11A 108.5
C12 C11 H11B 108.5
C10 C11 H11B 108.5
H11A C11 H11B 107.5
O5 C12 C13 119.99(17)
O5 C12 C11 121.30(17)
C13 C12 C11 118.69(16)
C18 C13 C14 118.22(19)
C18 C13 C12 122.86(17)
C14 C13 C12 118.88(17)
C15 C14 C13 120.8(2)
C15 C14 H14 119.6
C13 C14 H14 119.6
C16 C15 C14 120.0(2)
C16 C15 H15 120.0
C14 C15 H15 120.0
C17 C16 C15 120.1(2)
C17 C16 H16 119.9
C15 C16 H16 119.9
C16 C17 C18 120.0(2)
C16 C17 H17 120.0
C18 C17 H17 120.0
C17 C18 C13 120.81(19)
C17 C18 H18 119.6
C13 C18 H18 119.6

loop_
_geom_bond_atom_site_label_1
_geom_bond_atom_site_label_2
_geom_bond_distance
O1 C3 1.376(2)
O1 C7 1.419(3)
O2 C4 1.380(2)
O2 C8 1.421(3)
O3 C5 1.370(2)
O3 C9 1.425(2)
O4 C10 1.424(2)
O4 H4 0.83(3)
O5 C12 1.225(2)
C1 C6 1.385(3)
C1 C2 1.389(3)
C1 C10 1.521(2)
C2 C3 1.389(2)
C2 H2 0.9300
C3 C4 1.398(3)
C4 C5 1.392(3)
C5 C6 1.391(2)
C6 H6 0.9300
C7 H7A 0.9600
C7 H7B 0.9600
C7 H7C 0.9600
C8 H8A 0.9600
C8 H8B 0.9600
C8 H8C 0.9600
C9 H9A 0.9600
C9 H9B 0.9600
C9 H9C 0.9600
C10 C11 1.522(3)
C10 H10 0.9800
C11 C12 1.507(3)
C11 H11A 0.9700
C11 H11B 0.9700
C12 C13 1.496(3)
C13 C18 1.389(3)
C13 C14 1.392(3)
C14 C15 1.377(3)
C14 H14 0.9300
C15 C16 1.377(3)
C15 H15 0.9300
C16 C17 1.373(3)
C16 H16 0.9300
C17 C18 1.381(3)
C17 H17 0.9300
C18 H18 0.9300

loop_
_geom_hbond_atom_site_label_D
_geom_hbond_atom_site_label_H
_geom_hbond_atom_site_label_A
_geom_hbond_site_symmetry_A
_geom_hbond_distance_DH
_geom_hbond_distance_HA
_geom_hbond_distance_DA
_geom_hbond_angle_DHA
_geom_hbond_publ_flag
O4 H4 O5 3_777 0.83(3) 2.10(3) 2.921(2) 171(3) yes

loop_
_geom_torsion_atom_site_label_1
_geom_torsion_atom_site_label_2
_geom_torsion_atom_site_label_3
_geom_torsion_atom_site_label_4
_geom_torsion
C6 C1 C2 C3 1.6(3)
C10 C1 C2 C3 -176.92(17)
C7 O1 C3 C2 6.2(3)
C7 O1 C3 C4 -174.24(18)
C1 C2 C3 O1 177.11(18)
C1 C2 C3 C4 -2.4(3)
C8 O2 C4 C5 -112.0(2)
C8 O2 C4 C3 72.3(3)
O1 C3 C4 O2 -2.9(3)
C2 C3 C4 O2 176.70(17)
O1 C3 C4 C5 -178.57(17)
C2 C3 C4 C5 1.0(3)
C9 O3 C5 C6 1.3(3)
C9 O3 C5 C4 -179.38(18)
O2 C4 C5 O3 6.1(3)
C3 C4 C5 O3 -178.11(17)
O2 C4 C5 C6 -174.58(17)
C3 C4 C5 C6 1.2(3)
C2 C1 C6 C5 0.6(3)
C10 C1 C6 C5 179.15(17)
O3 C5 C6 C1 177.26(17)
C4 C5 C6 C1 -2.0(3)
C6 C1 C10 O4 133.53(18)
C2 C1 C10 O4 -47.9(2)
C6 C1 C10 C11 -105.6(2)
C2 C1 C10 C11 73.0(2)
O4 C10 C11 C12 -82.4(2)
C1 C10 C11 C12 154.55(16)
C10 C11 C12 O5 12.5(3)
C10 C11 C12 C13 -165.84(17)
O5 C12 C13 C18 166.97(18)
C11 C12 C13 C18 -14.7(3)
O5 C12 C13 C14 -15.6(3)
C11 C12 C13 C14 162.79(18)
C18 C13 C14 C15 -0.6(3)
C12 C13 C14 C15 -178.16(18)
C13 C14 C15 C16 0.5(3)
C14 C15 C16 C17 -0.3(3)
C15 C16 C17 C18 0.2(4)
C16 C17 C18 C13 -0.3(3)
C14 C13 C18 C17 0.5(3)
C12 C13 C18 C17 177.99(19)
